data_4127543
loop_
_publ_author_name
'Song, Fangyuan'
'Al-Ameed, Karrar'
'Schilling, Mauro'
'Fox, Thomas'
'Luber, Sandra'
'Patzke, Greta R.'

_publ_section_title
;
 Mechanistically Driven Control over Cubane Oxo Cluster Catalysts.
;
_journal_issue 22
_journal_name_full 'Journal of the American Chemical Society'
_journal_page_first 8846
_journal_page_last 8857
_journal_paper_doi 10.1021/jacs.9b01356
_journal_volume 141
_journal_year 2019
_chemical_formula_moiety 'C50 H45 N8 Ni4 O14, F6 P, 6(H2 O), 5(O)'
_chemical_formula_sum 'C50 H67 F6 N8 Ni4 O25 P'
_chemical_formula_weight 1559.92
_space_group_crystal_system monoclinic
_space_group_IT_number 14
_space_group_name_Hall '-P 2ybc'
_space_group_name_H-M_alt 'P 1 21/c 1'
_symmetry_space_group_name_Hall '-P 2ybc'
_symmetry_space_group_name_H-M 'P 1 21/c 1'
_atom_sites_solution_hydrogens mixed
_audit_creation_date 2018-08-14
_audit_creation_method
;
Olex2 1.2
(compiled 2018.05.29 svn.r3508 for OlexSys, GUI svn.r5506)
;
_cell_angle_alpha 90
_cell_angle_beta 100.613(2)
_cell_angle_gamma 90
_cell_formula_units_Z 4
_cell_length_a 12.0535(3)
_cell_length_b 24.6786(6)
_cell_length_c 21.4781(5)
_cell_measurement_reflns_used 39589
_cell_measurement_temperature 160.00(10)
_cell_measurement_theta_max 28.4410
_cell_measurement_theta_min 2.2600
_cell_volume 6279.7(3)
_computing_cell_refinement 'CrysAlisPro 1.171.39.9b (Rigaku OD, 2015)'
_computing_data_collection 'CrysAlisPro 1.171.39.9b (Rigaku OD, 2015)'
_computing_data_reduction 'CrysAlisPro 1.171.39.9b (Rigaku OD, 2015)'
_computing_molecular_graphics 'Olex2 (Dolomanov et al., 2009)'
_computing_publication_material 'Olex2 (Dolomanov et al., 2009)'
_computing_structure_refinement 'ShelXL (Sheldrick, 2015)'
_diffrn_ambient_environment N~2~
_diffrn_ambient_temperature 160.00(10)
_diffrn_detector 'CCD plate'
_diffrn_detector_type 'Pilatus 200K'
_diffrn_measured_fraction_theta_full 0.999
_diffrn_measured_fraction_theta_max 0.999
_diffrn_measurement_details
;
List of Runs (angles in degrees, time in seconds):

  # Type    Start    End  Width  t~exp~   \w     \q     \k     \f   Frames
--------------------------------------------------------------------------
  1  \w     -7.00  83.00   0.50   83.00    --    5.52  38.00   0.00  180
  2  \w     38.00  85.00   0.50   83.00    --    5.52 178.00 120.00   94
  3  \w    -19.00  60.00   0.50   83.00    --   -6.45  38.00 -60.00  158
  4  \w    -27.00  39.00   0.50   83.00    --    5.52 -99.00-180.00  132
  5  \w    -27.00  39.00   0.50   83.00    --    5.52 -99.00-120.00  132
  6  \w    -26.00  15.00   0.50   83.00    --   -6.45 -99.00-150.00   82
;
_diffrn_measurement_device 'four-circle diffractometer'
_diffrn_measurement_device_type 'XtaLAB Synergy, Dualflex, Pilatus 200K'
_diffrn_measurement_method '\w scans'
_diffrn_orient_matrix_type 'CrysAlisPro convention (1999,Acta A55,543-557)'
_diffrn_orient_matrix_UB_11 -0.0057346000
_diffrn_orient_matrix_UB_12 0.0062287000
_diffrn_orient_matrix_UB_13 -0.0326877000
_diffrn_orient_matrix_UB_21 -0.0051367000
_diffrn_orient_matrix_UB_22 0.0278870000
_diffrn_orient_matrix_UB_23 0.0069014000
_diffrn_orient_matrix_UB_31 0.0593722000
_diffrn_orient_matrix_UB_32 0.0030237000
_diffrn_orient_matrix_UB_33 0.0037053000
_diffrn_radiation_monochromator mirror
_diffrn_radiation_probe x-ray
_diffrn_radiation_type MoK\a
_diffrn_radiation_wavelength 0.71073
_diffrn_reflns_av_R_equivalents 0.0570
_diffrn_reflns_av_unetI/netI 0.0351
_diffrn_reflns_Laue_measured_fraction_full 0.999
_diffrn_reflns_Laue_measured_fraction_max 0.999
_diffrn_reflns_limit_h_max 14
_diffrn_reflns_limit_h_min -16
_diffrn_reflns_limit_k_max 32
_diffrn_reflns_limit_k_min -32
_diffrn_reflns_limit_l_max 28
_diffrn_reflns_limit_l_min -28
_diffrn_reflns_number 81161
_diffrn_reflns_point_group_measured_fraction_full 0.999
_diffrn_reflns_point_group_measured_fraction_max 0.999
_diffrn_reflns_theta_full 26.000
_diffrn_reflns_theta_max 28.282
_diffrn_reflns_theta_min 1.989
_diffrn_source 'micro-focus sealed X-ray tube'
_diffrn_source_type 'PhotonJet (Mo) X-ray Source'
_exptl_absorpt_coefficient_mu 1.311
_exptl_absorpt_correction_T_max 1.000
_exptl_absorpt_correction_T_min 0.642
_exptl_absorpt_correction_type gaussian
_exptl_absorpt_process_details
;
CrysAlisPro 1.171.39.9b (Rigaku Oxford Diffraction, 2015)
Numerical absorption correction based on gaussian integration over
            a multifaceted crystal model
Empirical absorption correction using spherical harmonics,
 implemented in SCALE3 ABSPACK scaling algorithm.
;
_exptl_crystal_colour 'metallic greenish green'
_exptl_crystal_colour_lustre metallic
_exptl_crystal_colour_modifier greenish
_exptl_crystal_colour_primary green
_exptl_crystal_density_diffrn 1.650
_exptl_crystal_description prism
_exptl_crystal_F_000 3216
_exptl_crystal_size_max 0.378
_exptl_crystal_size_mid 0.073
_exptl_crystal_size_min 0.065
_refine_diff_density_max 1.630
_refine_diff_density_min -1.857
_refine_diff_density_rms 0.121
_refine_ls_extinction_method none
_refine_ls_goodness_of_fit_ref 1.124
_refine_ls_hydrogen_treatment mixed
_refine_ls_matrix_type full
_refine_ls_number_parameters 943
_refine_ls_number_reflns 15562
_refine_ls_number_restraints 309
_refine_ls_restrained_S_all 1.160
_refine_ls_R_factor_all 0.0679
_refine_ls_R_factor_gt 0.0596
_refine_ls_shift/su_max 0.001
_refine_ls_shift/su_mean 0.000
_refine_ls_structure_factor_coef Fsqd
_refine_ls_weighting_details 'w=1/[\s^2^(Fo^2^)+(0.0481P)^2^+30.6263P] where P=(Fo^2^+2Fc^2^)/3'
_refine_ls_weighting_scheme calc
_refine_ls_wR_factor_gt 0.1497
_refine_ls_wR_factor_ref 0.1532
_reflns_Friedel_coverage 0.000
_reflns_number_gt 13500
_reflns_number_total 15562
_reflns_threshold_expression 'I > 2\s(I)'
_cod_data_source_file ja9b01356_si_002.cif
_cod_data_source_block 1891384(2-u-OAc-Ni4-PF6final)
_cod_original_cell_volume 6279.6(3)
_cod_database_code 4127543
_shelx_shelxl_version_number 2018/3
_chemical_oxdiff_formula 'C50 H59 F6 N8 Ni4 O25 P'
_shelx_space_group_comment
;
The symmetry employed for this shelxl refinement is uniquely defined
by the following loop, which should always be used as a source of
symmetry information in preference to the above space-group names.
They are only intended as comments.
;
_reflns_odcompleteness_completeness 99.86
_reflns_odcompleteness_iscentric 1
_reflns_odcompleteness_theta 28.22
_olex2_refinement_description
;
1. Fixed Uiso
 At 1.2 times of:
  All C(H) groups
 At 1.5 times of:
  All C(H,H,H) groups
2. Restrained distances
 F4A-F1A
 2.2 with sigma of 0.008
 F2A-F4A
 2.2 with sigma of 0.008
 F6A-F2A
 2.2 with sigma of 0.008
 F6A-F1A
 2.2 with sigma of 0.008
 F2B-F5B
 2.2 with sigma of 0.008
 F5B-F1B
 2.2 with sigma of 0.008
 F5B-F6B
 2.2 with sigma of 0.008
 F3B-F6B
 2.2 with sigma of 0.008
 F3B-F1B
 2.2 with sigma of 0.006
 F4B-F5B
 2.2 with sigma of 0.02
 F3B-F4B
 2.2 with sigma of 0.02
 F2B-F4B
 2.2 with sigma of 0.008
 F4B-F1B
 2.2 with sigma of 0.02
 F6B-F2B
 2.2 with sigma of 0.02
 F3B-F2B
 2.2 with sigma of 0.008
 F1B-F4B
 2.2 with sigma of 0.008
 F6A-F5A
 2.2 with sigma of 0.008
 F3A-F6A
 2.2 with sigma of 0.008
 F4A-F5A
 2.2 with sigma of 0.008
 F2A-F3A
 2.2 with sigma of 0.008
 F3A-F1A
 2.2 with sigma of 0.008
 P1-F2A \\sim P1-F2B \\sim P1-F3B \\sim P1-F3A \\sim P1-F1B \\sim P1-F1A \\sim
P1-F4B \\sim P1-F4A \\sim P1-
 F6A \\sim P1-F6B \\sim P1-F5A \\sim P1-F5B
 with sigma of 0.002
3. Uiso/Uaniso restraints and constraints
F2A \\sim F2B \\sim F5A \\sim F5B \\sim F6B \\sim F6A \\sim F1B \\sim F1A \\sim
F4A \\sim F4B \\sim F3B \\sim F3A: within 2A with sigma of 0.005 and sigma for
terminal atoms of 0.005
4. Rigid body (RIGU) restrains
 F2A, F2B, F3B, F3A, F6A, F6B, F5A, F5B, F1B, F1A, F4B, P1, F4A
 with sigma for 1-2 distances of 0.002 and sigma for 1-3 distances of 0.004
5. Others
 Sof(F5B)=Sof(F6B)=Sof(F4A)=Sof(F3B)=Sof(F2B)=Sof(F1B)=1-FVAR(1)
 Sof(F6A)=Sof(F1A)=Sof(F4B)=Sof(F2A)=Sof(F3A)=Sof(F5A)=FVAR(1)
6.a Free rotating group:
 O20(H20A,H20B), O15(H15A,H15B), O21(H21A,H21B), O25(H25A,H25B), O17(H17A,
 H17B), O23(H23A,H23B)
6.b Aromatic/amide H refined with riding coordinates:
 C30(H30), C15(H15), C35(H35), C34(H34), C33(H33), C9(H9), C24(H24), C8(H8A),
 C36(H36), C12(H12), C3(H3), C10(H10), C41(H41), C13(H13), C44(H44), C25(H25),
 C26(H26), C2(H2), C14(H14), C31(H31), C43(H43), C23(H23), C1(H1), C37(H37),
 C21(H21), C11(H11), C22(H22), C4(H4), C42(H42), C19(H19), C32(H32), C20(H20)
6.c Idealised Me refined as rotating group:
 C50(H50A,H50B,H50C), C46(H46A,H46B,H46C), C48(H48A,H48B,H48C)
6.d Idealised tetrahedral OH refined as rotating group:
 O7(H7), O6(H6), O5(H5), O8(H8)
;
_olex2_submission_special_instructions 'No special instructions were received'
_oxdiff_exptl_absorpt_empirical_details
;
Empirical correction (ABSPACK) includes:
- Absorption correction using spherical harmonics
- Frame scaling
;
_oxdiff_exptl_absorpt_empirical_full_max 7.014
_oxdiff_exptl_absorpt_empirical_full_min 0.706

loop_
_space_group_symop_operation_xyz
'x, y, z'
'-x, y+1/2, -z+1/2'
'-x, -y, -z'
'x, -y-1/2, z-1/2'

loop_
_atom_site_label
_atom_site_type_symbol
_atom_site_fract_x
_atom_site_fract_y
_atom_site_fract_z
_atom_site_U_iso_or_equiv
_atom_site_adp_type
_atom_site_occupancy
_atom_site_site_symmetry_order
_atom_site_calc_flag
_atom_site_refinement_flags_posn
_atom_site_refinement_flags_adp
_atom_site_refinement_flags_occupancy
_atom_site_disorder_assembly
_atom_site_disorder_group
Ni3 Ni 0.34310(4) 0.75042(2) 0.40293(2) 0.01402(10) Uani 1 1 d . . . . .
Ni4 Ni 0.29253(4) 0.84535(2) 0.48408(2) 0.01486(10) Uani 1 1 d . . . . .
Ni1 Ni 0.49838(4) 0.76299(2) 0.54013(2) 0.01509(10) Uani 1 1 d . . . . .
Ni2 Ni 0.26134(4) 0.72656(2) 0.53671(2) 0.01587(11) Uani 1 1 d . . . . .
P1 P -0.11279(12) 0.52372(6) 0.82581(6) 0.0425(3) Uani 1 1 d D U . . .
O7 O 0.5714(2) 0.87785(11) 0.45894(13) 0.0201(5) Uani 1 1 d . . . . .
H7 H 0.592561 0.863492 0.494609 0.035(15) Uiso 1 1 calc GR . . . .
O6 O 0.3894(2) 0.80044(12) 0.67293(13) 0.0211(5) Uani 1 1 d . . . . .
H6 H 0.458629 0.802734 0.672072 0.025(13) Uiso 1 1 calc GR . . . .
O5 O 0.4420(2) 0.62129(11) 0.52475(13) 0.0194(5) Uani 1 1 d . . . . .
H5 H 0.375600 0.613239 0.527944 0.043(16) Uiso 1 1 calc GR . . . .
N3 N 0.1571(3) 0.76614(14) 0.58843(15) 0.0198(6) Uani 1 1 d . . . . .
N5 N 0.4868(3) 0.76076(13) 0.36246(15) 0.0172(6) Uani 1 1 d . . . . .
O3 O 0.4318(2) 0.81266(10) 0.45834(11) 0.0142(5) Uani 1 1 d . . . . .
O9 O 0.6126(2) 0.82222(11) 0.56973(13) 0.0215(6) Uani 1 1 d . . . . .
O11 O 0.1446(2) 0.67112(12) 0.49725(14) 0.0241(6) Uani 1 1 d . . . . .
N6 N 0.3080(3) 0.89241(13) 0.40598(16) 0.0196(6) Uani 1 1 d . . . . .
O8 O 0.0432(2) 0.73560(11) 0.39992(14) 0.0226(6) Uani 1 1 d . . . . .
H8 H 0.069540 0.711365 0.425959 0.035(15) Uiso 1 1 calc GR . . . .
N1 N 0.6082(3) 0.71563(13) 0.49893(15) 0.0183(6) Uani 1 1 d . . . . .
O12 O 0.2268(2) 0.59115(12) 0.52218(15) 0.0279(6) Uani 1 1 d . . . . .
O1 O 0.3913(2) 0.70860(10) 0.48782(12) 0.0145(5) Uani 1 1 d . . . . .
O4 O 0.2159(2) 0.77198(10) 0.44855(12) 0.0159(5) Uani 1 1 d . . . . .
N2 N 0.3086(3) 0.67243(13) 0.37513(15) 0.0183(6) Uani 1 1 d . . . . .
O10 O 0.6007(2) 0.83738(12) 0.67115(14) 0.0260(6) Uani 1 1 d . . . . .
O14 O 0.3421(2) 0.68646(11) 0.61339(13) 0.0205(5) Uani 1 1 d . . . . .
O2 O 0.3497(2) 0.79608(10) 0.56181(12) 0.0155(5) Uani 1 1 d . . . . .
O13 O 0.5218(2) 0.71620(11) 0.61841(12) 0.0196(5) Uani 1 1 d . . . . .
N8 N 0.1213(3) 0.86123(13) 0.48033(15) 0.0185(6) Uani 1 1 d . . . . .
N4 N 0.3493(3) 0.90115(13) 0.55235(16) 0.0196(6) Uani 1 1 d . . . . .
O20 O -0.2149(4) 0.61193(19) 0.6685(3) 0.0580(12) Uani 1 1 d . . . . .
H20A H -0.201453 0.604083 0.708715 0.18(6) Uiso 1 1 d G . . . .
H20B H -0.162585 0.594880 0.653328 0.24(8) Uiso 1 1 d G . . . .
C16 C 0.2028(3) 0.80955(16) 0.62062(17) 0.0192(7) Uani 1 1 d . . . . .
O15 O -0.3926(3) 0.55459(15) 0.59199(19) 0.0395(8) Uani 1 1 d . . . . .
H15A H -0.344283 0.547684 0.567598 0.029(14) Uiso 1 1 d G . . . .
H15B H -0.364497 0.582402 0.614331 0.16(5) Uiso 1 1 d G . . . .
O21 O -0.2383(3) 0.72610(15) 0.67886(18) 0.0378(8) Uani 1 1 d . . . . .
H21A H -0.310129 0.733570 0.672052 0.10(3) Uiso 1 1 d G . . . .
H21B H -0.235181 0.691559 0.671323 0.07(2) Uiso 1 1 d G . . . .
C17 C 0.3270(3) 0.82111(15) 0.61645(17) 0.0173(7) Uani 1 1 d . . . . .
C30 C 0.4256(3) 0.91301(16) 0.33111(18) 0.0213(8) Uani 1 1 d . . . . .
H30 H 0.493503 0.906733 0.315701 0.026 Uiso 1 1 calc R . . . .
O25 O 0.1025(4) 0.29630(17) 0.7243(2) 0.0479(9) Uani 1 1 d . . . . .
H25A H 0.169381 0.304132 0.717499 0.6(2) Uiso 1 1 d G . . . .
H25B H 0.064103 0.280175 0.691195 0.11(3) Uiso 1 1 d G . . . .
O18 O -0.2450(4) 0.52045(17) 0.5080(2) 0.0623(12) Uani 1 1 d . . . . .
C15 C 0.1433(4) 0.84093(18) 0.65705(19) 0.0253(8) Uani 1 1 d . . . . .
H15 H 0.176981 0.871969 0.678943 0.030 Uiso 1 1 calc R . . . .
N7 N 0.2302(3) 0.78678(12) 0.33014(15) 0.0167(6) Uani 1 1 d . . . . .
C29 C 0.4032(3) 0.88497(15) 0.38347(17) 0.0178(7) Uani 1 1 d . . . . .
C38 C 0.1298(3) 0.80058(15) 0.34471(17) 0.0171(7) Uani 1 1 d . . . . .
C28 C 0.4879(3) 0.84477(15) 0.42193(17) 0.0163(7) Uani 1 1 d . . . . .
C35 C 0.1705(4) 0.82313(17) 0.22567(19) 0.0247(8) Uani 1 1 d . . . . .
H35 H 0.186799 0.830301 0.184831 0.030 Uiso 1 1 calc R . . . .
C34 C 0.2489(3) 0.79738(16) 0.27172(18) 0.0212(7) Uani 1 1 d . . . . .
H34 H 0.318990 0.786777 0.261325 0.025 Uiso 1 1 calc R . . . .
C33 C 0.2330(4) 0.92885(17) 0.3773(2) 0.0256(8) Uani 1 1 d . . . . .
H33 H 0.165735 0.934546 0.393497 0.031 Uiso 1 1 calc R . . . .
C7 C 0.3685(3) 0.63589(15) 0.41470(18) 0.0183(7) Uani 1 1 d . . . . .
C9 C 0.2818(4) 0.56233(17) 0.3509(2) 0.0313(10) Uani 1 1 d . . . . .
H9 H 0.273660 0.524657 0.342172 0.038 Uiso 1 1 calc R . . . .
C24 C 0.6289(3) 0.73642(18) 0.3030(2) 0.0256(8) Uani 1 1 d . . . . .
H24 H 0.658524 0.710751 0.277407 0.031 Uiso 1 1 calc R . . . .
C27 C 0.5417(3) 0.80770(15) 0.37855(17) 0.0163(7) Uani 1 1 d . . . . .
C8 C 0.3584(4) 0.58063(16) 0.4030(2) 0.0241(8) Uani 1 1 d . . . . .
H8A H 0.403339 0.555609 0.430345 0.029 Uiso 1 1 calc R . . . .
C45 C 0.6398(3) 0.84726(16) 0.62293(19) 0.0212(7) Uani 1 1 d . . . . .
C36 C 0.0680(4) 0.83806(18) 0.2409(2) 0.0274(9) Uani 1 1 d . . . . .
H36 H 0.012797 0.856106 0.210765 0.033 Uiso 1 1 calc R . . . .
C5 C 0.5647(3) 0.66928(15) 0.47180(18) 0.0187(7) Uani 1 1 d . . . . .
C49 C 0.4456(3) 0.68776(15) 0.63671(18) 0.0188(7) Uani 1 1 d . . . . .
C12 C 0.0513(3) 0.75158(18) 0.59264(19) 0.0249(8) Uani 1 1 d . . . . .
H12 H 0.019141 0.720590 0.569961 0.030 Uiso 1 1 calc R . . . .
C3 C 0.7405(4) 0.64448(19) 0.4441(2) 0.0304(9) Uani 1 1 d . . . . .
H3 H 0.785952 0.619976 0.425667 0.037 Uiso 1 1 calc R . . . .
C10 C 0.2176(4) 0.59970(18) 0.3120(2) 0.0318(10) Uani 1 1 d . . . . .
H10 H 0.162932 0.588055 0.276856 0.038 Uiso 1 1 calc R . . . .
C41 C -0.0640(3) 0.82761(18) 0.44059(19) 0.0238(8) Uani 1 1 d . . . . .
H41 H -0.111340 0.801997 0.415496 0.029 Uiso 1 1 calc R . . . .
C13 C -0.0127(4) 0.7803(2) 0.6290(2) 0.0298(9) Uani 1 1 d . . . . .
H13 H -0.086721 0.768655 0.631842 0.036 Uiso 1 1 calc R . . . .
C44 C 0.0764(3) 0.89987(17) 0.5119(2) 0.0240(8) Uani 1 1 d . . . . .
H44 H 0.125243 0.925033 0.536825 0.029 Uiso 1 1 calc R . . . .
C39 C 0.1122(3) 0.78278(15) 0.41103(17) 0.0166(7) Uani 1 1 d . . . . .
C40 C 0.0524(3) 0.82561(15) 0.44473(17) 0.0176(7) Uani 1 1 d . . . . .
C18 C 0.3530(3) 0.88230(15) 0.61145(18) 0.0185(7) Uani 1 1 d . . . . .
C25 C 0.6839(3) 0.78511(18) 0.31916(19) 0.0248(8) Uani 1 1 d . . . . .
H25 H 0.751056 0.793492 0.303913 0.030 Uiso 1 1 calc R . . . .
C26 C 0.6411(3) 0.82135(17) 0.35745(18) 0.0216(8) Uani 1 1 d . . . . .
H26 H 0.678151 0.854775 0.369202 0.026 Uiso 1 1 calc R . . . .
C2 C 0.7853(4) 0.6921(2) 0.4711(2) 0.0304(9) Uani 1 1 d . . . . .
H2 H 0.861661 0.701210 0.470592 0.036 Uiso 1 1 calc R . . . .
C14 C 0.0331(4) 0.8259(2) 0.6608(2) 0.0314(10) Uani 1 1 d . . . . .
H14 H -0.009802 0.846891 0.684987 0.038 Uiso 1 1 calc R . . . .
C31 C 0.3470(4) 0.95035(17) 0.3017(2) 0.0275(9) Uani 1 1 d . . . . .
H31 H 0.360393 0.970128 0.265893 0.033 Uiso 1 1 calc R . . . .
C43 C -0.0392(4) 0.90434(19) 0.5095(2) 0.0284(9) Uani 1 1 d . . . . .
H43 H -0.068944 0.932205 0.532159 0.034 Uiso 1 1 calc R . . . .
C23 C 0.5300(3) 0.72593(16) 0.32475(18) 0.0212(7) Uani 1 1 d . . . . .
H23 H 0.490996 0.693017 0.312724 0.025 Uiso 1 1 calc R . . . .
C1 C 0.7180(3) 0.72647(17) 0.4990(2) 0.0246(8) Uani 1 1 d . . . . .
H1 H 0.750095 0.758712 0.518746 0.030 Uiso 1 1 calc R . . . .
O16 O 0.2600(4) 0.5536(2) 0.6510(2) 0.0617(12) Uani 1 1 d . . . . .
C37 C 0.0470(3) 0.82627(17) 0.30110(18) 0.0223(8) Uani 1 1 d . . . . .
H37 H -0.023294 0.835684 0.312223 0.027 Uiso 1 1 calc R . . . .
C21 C 0.4076(4) 0.98813(18) 0.5945(2) 0.0307(9) Uani 1 1 d . . . . .
H21 H 0.426764 1.024668 0.587464 0.037 Uiso 1 1 calc R . . . .
C11 C 0.2342(4) 0.65441(17) 0.32491(19) 0.0250(8) Uani 1 1 d . . . . .
H11 H 0.191640 0.680070 0.297371 0.030 Uiso 1 1 calc R . . . .
C47 C 0.1462(3) 0.61979(17) 0.4952(2) 0.0247(8) Uani 1 1 d . . . . .
C6 C 0.4400(3) 0.65956(14) 0.47564(17) 0.0165(7) Uani 1 1 d . . . . .
O24 O 0.3883(4) 0.39956(18) 0.7139(2) 0.0581(12) Uani 1 1 d . . . . .
C22 C 0.3763(4) 0.95325(17) 0.5446(2) 0.0259(8) Uani 1 1 d . . . . .
H22 H 0.373703 0.966490 0.502816 0.031 Uiso 1 1 calc R . . . .
O17 O 0.4647(4) 0.49839(19) 0.6749(3) 0.0617(13) Uani 1 1 d . . . . .
H17A H 0.491050 0.511368 0.642791 0.10(3) Uiso 1 1 d G . . . .
H17B H 0.399188 0.485060 0.658261 0.6(3) Uiso 1 1 d G . . . .
F6A F -0.2135(5) 0.4952(3) 0.7812(3) 0.0769(18) Uani 0.561(6) 1 d D U P A 1
C50 C 0.4847(4) 0.65138(18) 0.6938(2) 0.0270(9) Uani 1 1 d . . . . .
H50A H 0.493537 0.673029 0.732670 0.040 Uiso 1 1 calc GR . . . .
H50B H 0.557167 0.634778 0.690377 0.040 Uiso 1 1 calc GR . . . .
H50C H 0.428473 0.622916 0.695151 0.040 Uiso 1 1 calc GR . . . .
F1A F -0.1600(6) 0.5064(3) 0.8861(2) 0.0754(15) Uani 0.561(6) 1 d D U P A 1
C4 C 0.6276(4) 0.63273(17) 0.4441(2) 0.0256(8) Uani 1 1 d . . . . .
H4 H 0.594464 0.600285 0.425414 0.031 Uiso 1 1 calc R . . . .
C42 C -0.1100(4) 0.8675(2) 0.4736(2) 0.0306(9) Uani 1 1 d . . . . .
H42 H -0.189335 0.869405 0.471482 0.037 Uiso 1 1 calc R . . . .
C46 C 0.7242(5) 0.8925(2) 0.6239(3) 0.0419(12) Uani 1 1 d . . . . .
H46A H 0.784992 0.880600 0.602425 0.063 Uiso 1 1 calc GR . . . .
H46B H 0.755805 0.902044 0.667858 0.063 Uiso 1 1 calc GR . . . .
H46C H 0.686546 0.924183 0.602005 0.063 Uiso 1 1 calc GR . . . .
O22 O 0.0607(4) 0.5009(2) 0.6774(2) 0.0669(13) Uani 1 1 d . . . . .
C48 C 0.0442(4) 0.5922(2) 0.4567(3) 0.0425(13) Uani 1 1 d . . . . .
H48A H -0.013513 0.587331 0.482972 0.064 Uiso 1 1 calc GR . . . .
H48B H 0.066221 0.556812 0.442349 0.064 Uiso 1 1 calc GR . . . .
H48C H 0.013683 0.614692 0.419917 0.064 Uiso 1 1 calc GR . . . .
C19 C 0.3837(3) 0.91501(17) 0.6645(2) 0.0248(8) Uani 1 1 d . . . . .
H19 H 0.386177 0.900851 0.705880 0.030 Uiso 1 1 calc R . . . .
C32 C 0.2495(4) 0.95837(18) 0.3252(2) 0.0306(9) Uani 1 1 d . . . . .
H32 H 0.194499 0.983766 0.305914 0.037 Uiso 1 1 calc R . . . .
O19 O -0.0717(4) 0.5700(2) 0.5911(3) 0.0776(15) Uani 1 1 d . . . . .
F4B F -0.0112(5) 0.5352(3) 0.8812(3) 0.0782(16) Uani 0.561(6) 1 d D U P A 2
C20 C 0.4106(4) 0.96894(18) 0.6557(2) 0.0298(9) Uani 1 1 d . . . . .
H20 H 0.430898 0.992377 0.691041 0.036 Uiso 1 1 calc R . . . .
O23 O 0.1547(5) 0.4005(2) 0.6929(4) 0.0837(18) Uani 1 1 d . . . . .
H23A H 0.223944 0.396808 0.712707 0.052(19) Uiso 1 1 d G . . . .
H23B H 0.140970 0.434947 0.694833 0.23(8) Uiso 1 1 d G . . . .
F2A F -0.0641(6) 0.5409(3) 0.7658(2) 0.0720(14) Uani 0.561(6) 1 d D U P A 1
F3A F -0.0441(6) 0.4696(2) 0.8287(4) 0.0876(16) Uani 0.561(6) 1 d D U P A 1
F5B F -0.1900(7) 0.5662(3) 0.8512(4) 0.0857(19) Uani 0.439(6) 1 d D U P A 2
F6B F -0.2109(6) 0.5123(4) 0.7684(3) 0.0714(17) Uani 0.439(6) 1 d D U P A 2
F4A F -0.0189(5) 0.5590(3) 0.8672(3) 0.0652(18) Uani 0.439(6) 1 d D U P A 1
F3B F -0.0376(7) 0.4806(3) 0.7993(4) 0.0831(18) Uani 0.439(6) 1 d D U P A 2
F5A F -0.1852(6) 0.5770(2) 0.8185(4) 0.0815(15) Uani 0.561(6) 1 d D U P A 1
F2B F -0.0664(7) 0.5672(3) 0.7840(4) 0.0830(17) Uani 0.439(6) 1 d D U P A 2
F1B F -0.1539(7) 0.4779(3) 0.8667(4) 0.0794(16) Uani 0.439(6) 1 d D U P A 2

loop_
_atom_site_aniso_label
_atom_site_aniso_U_11
_atom_site_aniso_U_22
_atom_site_aniso_U_33
_atom_site_aniso_U_23
_atom_site_aniso_U_13
_atom_site_aniso_U_12
Ni3 0.0142(2) 0.0145(2) 0.0128(2) 0.00059(16) 0.00110(16) -0.00015(16)
Ni4 0.0146(2) 0.0159(2) 0.0138(2) -0.00024(17) 0.00173(16) -0.00005(16)
Ni1 0.0142(2) 0.0173(2) 0.0130(2) 0.00068(17) 0.00041(16) -0.00074(16)
Ni2 0.0147(2) 0.0178(2) 0.0146(2) 0.00154(17) 0.00162(17) -0.00155(17)
P1 0.0520(8) 0.0445(7) 0.0334(7) -0.0106(6) 0.0136(6) -0.0243(6)
O7 0.0211(13) 0.0207(13) 0.0172(13) -0.0024(11) -0.0004(10) -0.0069(10)
O6 0.0198(13) 0.0274(14) 0.0150(13) 0.0000(11) 0.0004(10) 0.0003(11)
O5 0.0185(13) 0.0194(13) 0.0195(13) 0.0057(10) 0.0014(10) 0.0011(10)
N3 0.0191(15) 0.0253(16) 0.0153(15) 0.0040(12) 0.0041(12) -0.0016(12)
N5 0.0195(15) 0.0186(15) 0.0132(14) 0.0017(11) 0.0020(11) 0.0015(12)
O3 0.0162(12) 0.0148(11) 0.0111(11) 0.0003(9) 0.0010(9) -0.0012(9)
O9 0.0200(13) 0.0248(14) 0.0185(13) -0.0012(11) 0.0002(10) -0.0046(11)
O11 0.0209(13) 0.0229(14) 0.0270(15) 0.0019(11) 0.0008(11) -0.0035(11)
N6 0.0215(15) 0.0179(15) 0.0188(15) 0.0004(12) 0.0022(12) -0.0011(12)
O8 0.0186(13) 0.0220(14) 0.0242(14) 0.0042(11) -0.0034(11) -0.0054(11)
N1 0.0139(14) 0.0235(16) 0.0166(15) 0.0017(12) 0.0006(11) 0.0000(12)
O12 0.0244(14) 0.0251(15) 0.0328(16) 0.0040(12) 0.0021(12) -0.0004(12)
O1 0.0150(11) 0.0141(11) 0.0131(11) 0.0002(9) -0.0013(9) 0.0010(9)
O4 0.0170(12) 0.0169(12) 0.0134(12) 0.0018(9) 0.0016(9) 0.0010(9)
N2 0.0205(15) 0.0195(15) 0.0139(14) -0.0007(12) 0.0005(12) 0.0001(12)
O10 0.0258(14) 0.0314(16) 0.0194(14) -0.0017(12) 0.0002(11) -0.0031(12)
O14 0.0196(13) 0.0225(13) 0.0186(13) 0.0036(11) 0.0018(10) -0.0008(10)
O2 0.0158(12) 0.0181(12) 0.0122(11) 0.0005(9) 0.0018(9) 0.0006(9)
O13 0.0205(13) 0.0222(13) 0.0154(12) 0.0014(10) 0.0018(10) -0.0003(10)
N8 0.0192(15) 0.0204(15) 0.0160(15) 0.0016(12) 0.0033(12) 0.0022(12)
N4 0.0197(15) 0.0199(15) 0.0192(15) -0.0035(12) 0.0036(12) -0.0020(12)
O20 0.045(2) 0.052(3) 0.071(3) -0.012(2) -0.004(2) 0.0048(19)
C16 0.0171(17) 0.0266(19) 0.0139(16) 0.0022(14) 0.0035(13) 0.0005(14)
O15 0.0383(19) 0.0359(19) 0.042(2) 0.0061(16) 0.0013(16) 0.0096(15)
O21 0.0293(17) 0.042(2) 0.042(2) 0.0031(16) 0.0087(15) 0.0013(14)
C17 0.0171(16) 0.0211(17) 0.0135(16) -0.0016(13) 0.0025(13) -0.0003(13)
C30 0.0269(19) 0.0200(18) 0.0171(17) 0.0016(14) 0.0044(15) -0.0036(15)
O25 0.056(2) 0.049(2) 0.040(2) -0.0071(18) 0.0107(18) -0.0084(19)
O18 0.081(3) 0.033(2) 0.075(3) 0.003(2) 0.020(3) 0.012(2)
C15 0.025(2) 0.036(2) 0.0160(18) -0.0034(16) 0.0065(15) 0.0004(17)
N7 0.0178(14) 0.0158(14) 0.0155(14) 0.0013(11) 0.0003(11) -0.0004(11)
C29 0.0215(17) 0.0149(16) 0.0153(17) -0.0015(13) -0.0009(13) -0.0025(13)
C38 0.0183(17) 0.0178(17) 0.0147(16) -0.0004(13) 0.0015(13) -0.0010(13)
C28 0.0153(16) 0.0180(17) 0.0149(16) 0.0005(13) 0.0008(13) -0.0022(13)
C35 0.031(2) 0.028(2) 0.0142(17) 0.0019(15) 0.0030(15) -0.0008(17)
C34 0.0217(18) 0.0232(19) 0.0181(18) -0.0014(15) 0.0020(14) -0.0010(14)
C33 0.027(2) 0.0236(19) 0.026(2) 0.0056(16) 0.0031(16) 0.0032(16)
C7 0.0179(17) 0.0207(18) 0.0160(17) 0.0011(14) 0.0022(13) 0.0006(13)
C9 0.049(3) 0.0182(19) 0.026(2) -0.0043(16) 0.0036(19) -0.0060(18)
C24 0.0228(19) 0.031(2) 0.024(2) -0.0053(16) 0.0063(16) 0.0063(16)
C27 0.0151(16) 0.0210(17) 0.0127(15) 0.0027(13) 0.0022(12) 0.0010(13)
C8 0.032(2) 0.0167(18) 0.0222(19) 0.0005(15) 0.0012(16) 0.0029(15)
C45 0.0192(17) 0.0208(18) 0.0217(19) -0.0020(15) -0.0012(14) 0.0004(14)
C36 0.029(2) 0.031(2) 0.0193(19) 0.0049(16) -0.0020(16) 0.0053(17)
C5 0.0157(16) 0.0208(18) 0.0184(17) 0.0033(14) 0.0004(13) 0.0021(13)
C49 0.0222(18) 0.0183(17) 0.0157(17) -0.0006(14) 0.0033(14) 0.0009(14)
C12 0.0207(18) 0.035(2) 0.0191(18) 0.0027(16) 0.0032(15) -0.0050(16)
C3 0.022(2) 0.036(2) 0.035(2) -0.0030(19) 0.0074(17) 0.0088(17)
C10 0.043(3) 0.027(2) 0.022(2) -0.0048(17) -0.0042(18) -0.0087(18)
C41 0.0180(18) 0.033(2) 0.0197(18) 0.0028(16) 0.0019(14) 0.0013(15)
C13 0.0185(18) 0.048(3) 0.024(2) 0.0053(19) 0.0088(16) -0.0022(18)
C44 0.0226(19) 0.026(2) 0.0232(19) 0.0006(16) 0.0044(15) 0.0032(15)
C39 0.0140(15) 0.0177(17) 0.0173(17) 0.0002(13) 0.0012(13) -0.0012(13)
C40 0.0164(16) 0.0213(17) 0.0150(16) 0.0039(14) 0.0028(13) 0.0021(13)
C18 0.0167(16) 0.0196(17) 0.0193(18) -0.0037(14) 0.0034(13) 0.0000(13)
C25 0.0166(17) 0.037(2) 0.0218(19) -0.0004(17) 0.0057(15) 0.0009(16)
C26 0.0187(17) 0.027(2) 0.0190(18) 0.0013(15) 0.0045(14) -0.0010(15)
C2 0.0179(19) 0.040(2) 0.033(2) 0.0042(19) 0.0062(17) 0.0025(17)
C14 0.024(2) 0.047(3) 0.025(2) -0.0008(19) 0.0093(17) 0.0044(19)
C31 0.036(2) 0.025(2) 0.0185(19) 0.0068(16) -0.0007(16) -0.0038(17)
C43 0.025(2) 0.037(2) 0.025(2) 0.0003(18) 0.0084(16) 0.0097(17)
C23 0.0235(18) 0.0224(18) 0.0178(18) -0.0018(14) 0.0039(14) 0.0014(15)
C1 0.0194(18) 0.028(2) 0.026(2) 0.0000(16) 0.0023(15) -0.0017(15)
O16 0.058(3) 0.081(3) 0.044(2) 0.015(2) 0.005(2) 0.005(2)
C37 0.0197(18) 0.028(2) 0.0170(18) 0.0015(15) -0.0015(14) 0.0044(15)
C21 0.034(2) 0.021(2) 0.035(2) -0.0082(17) 0.0018(19) -0.0057(17)
C11 0.034(2) 0.0218(19) 0.0170(18) 0.0004(15) -0.0028(16) -0.0021(16)
C47 0.0233(19) 0.0236(19) 0.027(2) 0.0022(16) 0.0046(16) -0.0029(15)
C6 0.0179(16) 0.0137(16) 0.0165(17) 0.0001(13) -0.0002(13) 0.0010(13)
O24 0.069(3) 0.053(3) 0.044(2) 0.012(2) -0.011(2) -0.010(2)
C22 0.029(2) 0.0219(19) 0.025(2) -0.0007(16) 0.0016(16) -0.0016(16)
O17 0.060(3) 0.053(3) 0.080(3) 0.024(2) 0.033(3) 0.009(2)
F6A 0.083(3) 0.094(4) 0.052(3) -0.019(3) 0.007(3) -0.041(3)
C50 0.027(2) 0.029(2) 0.023(2) 0.0107(17) 0.0009(16) -0.0007(16)
F1A 0.082(3) 0.099(3) 0.050(3) -0.005(3) 0.023(2) -0.033(3)
C4 0.025(2) 0.024(2) 0.028(2) -0.0036(16) 0.0047(16) 0.0031(16)
C42 0.0198(19) 0.047(3) 0.026(2) 0.0050(19) 0.0046(16) 0.0079(18)
C46 0.050(3) 0.044(3) 0.033(3) -0.012(2) 0.010(2) -0.025(2)
O22 0.065(3) 0.076(3) 0.060(3) -0.004(3) 0.014(2) 0.004(2)
C48 0.031(2) 0.030(2) 0.061(4) -0.005(2) -0.008(2) -0.0051(19)
C19 0.0224(19) 0.030(2) 0.0216(19) -0.0046(16) 0.0039(15) 0.0017(16)
C32 0.032(2) 0.028(2) 0.029(2) 0.0105(18) -0.0020(18) 0.0029(17)
O19 0.058(3) 0.089(4) 0.086(4) -0.002(3) 0.011(3) 0.011(3)
F4B 0.070(3) 0.104(4) 0.061(3) -0.016(3) 0.010(2) -0.034(3)
C20 0.032(2) 0.027(2) 0.028(2) -0.0102(17) 0.0016(17) -0.0017(17)
O23 0.060(3) 0.063(3) 0.118(5) 0.021(3) -0.010(3) 0.000(3)
F2A 0.091(3) 0.086(3) 0.050(3) -0.005(2) 0.041(2) -0.008(3)
F3A 0.098(3) 0.089(3) 0.074(3) 0.005(3) 0.012(3) 0.004(3)
F5B 0.097(4) 0.096(4) 0.065(4) -0.033(3) 0.016(3) 0.009(3)
F6B 0.087(3) 0.083(3) 0.042(3) -0.009(3) 0.008(2) -0.018(3)
F4A 0.060(3) 0.082(4) 0.055(3) -0.009(3) 0.016(3) -0.041(3)
F3B 0.095(4) 0.093(4) 0.067(4) -0.006(3) 0.030(3) 0.009(3)
F5A 0.095(3) 0.090(3) 0.061(3) -0.015(3) 0.019(3) 0.012(2)
F2B 0.095(3) 0.088(3) 0.070(3) 0.006(3) 0.025(3) -0.026(3)
F1B 0.084(3) 0.090(3) 0.063(3) 0.013(3) 0.012(3) -0.030(3)

loop_
_atom_type_symbol
_atom_type_description
_atom_type_scat_dispersion_real
_atom_type_scat_dispersion_imag
_atom_type_scat_source
C C 0.0033 0.0016 'International Tables Vol C Tables 4.2.6.8 and 6.1.1.4'
H H 0.0000 0.0000 'International Tables Vol C Tables 4.2.6.8 and 6.1.1.4'
F F 0.0171 0.0103 'International Tables Vol C Tables 4.2.6.8 and 6.1.1.4'
N N 0.0061 0.0033 'International Tables Vol C Tables 4.2.6.8 and 6.1.1.4'
Ni Ni 0.3393 1.1124 'International Tables Vol C Tables 4.2.6.8 and 6.1.1.4'
O O 0.0106 0.0060 'International Tables Vol C Tables 4.2.6.8 and 6.1.1.4'
P P 0.1023 0.0942 'International Tables Vol C Tables 4.2.6.8 and 6.1.1.4'

loop_
_exptl_crystal_face_index_h
_exptl_crystal_face_index_k
_exptl_crystal_face_index_l
_exptl_crystal_face_perp_dist
0 -10 29 0.0353
0 -6 30 0.0354
-1 32 12 0.0353
-13 -12 21 0.1619
17 6 -6 0.1764
-17 -1 2 0.1984
15 -18 -7 0.1549
10 26 5 0.1256
1 -28 -17 0.0344
-1 28 17 0.0354
-17 6 8 0.1893
-1 19 26 0.0344
1 -8 -30 0.0354
0 -8 -30 0.0344
-13 4 24 0.1510
-13 -20 -6 0.1663
1 -19 -26 0.0305
1 -32 10 0.0295
-1 28 -18 0.0380
0 28 -18 0.0371
0 20 -25 0.0352
11 -4 18 0.1283

loop_
_geom_angle_atom_site_label_1
_geom_angle_atom_site_label_2
_geom_angle_atom_site_label_3
_geom_angle
N5 Ni3 O3 76.88(11)
O1 Ni3 N5 107.77(11)
O1 Ni3 O3 80.57(10)
O4 Ni3 N5 157.29(12)
O4 Ni3 O3 83.49(10)
O4 Ni3 O1 79.73(10)
O4 Ni3 N7 78.60(11)
N2 Ni3 N5 97.66(13)
N2 Ni3 O3 155.35(11)
N2 Ni3 O1 78.29(11)
N2 Ni3 O4 104.91(12)
N2 Ni3 N7 96.76(12)
N7 Ni3 N5 96.47(12)
N7 Ni3 O3 107.69(11)
N7 Ni3 O1 155.67(11)
O3 Ni4 N6 78.48(12)
O3 Ni4 O4 83.64(10)
O3 Ni4 O2 79.50(10)
O3 Ni4 N8 157.80(11)
O3 Ni4 N4 106.27(12)
N6 Ni4 O4 106.63(11)
N6 Ni4 O2 155.58(12)
N6 Ni4 N8 95.69(13)
O2 Ni4 O4 81.18(10)
O2 Ni4 N8 108.66(11)
N8 Ni4 O4 77.50(11)
N4 Ni4 N6 97.77(13)
N4 Ni4 O4 155.14(12)
N4 Ni4 O2 78.43(12)
N4 Ni4 N8 95.70(13)
O9 Ni1 O3 88.58(10)
O9 Ni1 N1 95.14(12)
O9 Ni1 O1 165.22(11)
O9 Ni1 O2 102.02(11)
N1 Ni1 O3 98.18(11)
N1 Ni1 O2 161.61(11)
O1 Ni1 O3 79.89(9)
O1 Ni1 N1 77.57(11)
O1 Ni1 O2 84.21(10)
O2 Ni1 O3 75.91(10)
O13 Ni1 O3 166.48(10)
O13 Ni1 O9 99.71(11)
O13 Ni1 N1 91.75(12)
O13 Ni1 O1 93.41(10)
O13 Ni1 O2 91.83(10)
N3 Ni2 O1 163.01(12)
N3 Ni2 O4 98.24(11)
O11 Ni2 N3 95.71(13)
O11 Ni2 O1 99.98(11)
O11 Ni2 O4 86.57(11)
O11 Ni2 O2 164.70(11)
O1 Ni2 O4 76.36(10)
O14 Ni2 N3 92.45(12)
O14 Ni2 O11 101.74(11)
O14 Ni2 O1 90.72(10)
O14 Ni2 O4 165.77(11)
O14 Ni2 O2 92.70(11)
O2 Ni2 N3 78.46(12)
O2 Ni2 O1 84.72(10)
O2 Ni2 O4 80.36(10)
F6A P1 F2A 89.1(3)
F6A P1 F4A 173.0(4)
F6A P1 F5A 87.8(3)
F1A P1 F6A 91.4(3)
F1A P1 F2A 179.3(4)
F1A P1 F3A 90.3(3)
F1A P1 F4A 91.0(3)
F1A P1 F5A 91.8(5)
F4B P1 F6B 177.6(5)
F4B P1 F3B 88.6(5)
F2A P1 F5A 88.6(4)
F3A P1 F6A 89.1(3)
F3A P1 F2A 89.3(3)
F3A P1 F4A 97.5(5)
F3A P1 F5A 176.3(4)
F5B P1 F4B 92.6(5)
F5B P1 F6B 89.1(3)
F5B P1 F3B 178.8(4)
F5B P1 F2B 92.2(3)
F5B P1 F1B 91.0(3)
F6B P1 F3B 89.7(3)
F4A P1 F2A 88.6(3)
F4A P1 F5A 85.5(3)
F2B P1 F4B 89.9(3)
F2B P1 F6B 88.3(5)
F2B P1 F3B 88.0(3)
F2B P1 F1B 176.7(4)
F1B P1 F4B 89.3(3)
F1B P1 F6B 92.3(5)
F1B P1 F3B 88.7(3)
C28 O7 H7 109.5
C17 O6 H6 109.5
C6 O5 H5 109.5
C16 N3 Ni2 115.0(3)
C16 N3 C12 119.0(4)
C12 N3 Ni2 126.0(3)
C27 N5 Ni3 113.8(2)
C27 N5 C23 118.5(3)
C23 N5 Ni3 127.7(3)
Ni3 O3 Ni1 96.83(10)
Ni4 O3 Ni3 94.84(10)
Ni4 O3 Ni1 101.83(11)
C28 O3 Ni3 110.5(2)
C28 O3 Ni4 116.3(2)
C28 O3 Ni1 129.7(2)
C45 O9 Ni1 132.2(3)
C47 O11 Ni2 132.3(3)
C29 N6 Ni4 115.2(3)
C29 N6 C33 118.4(3)
C33 N6 Ni4 126.3(3)
C39 O8 H8 109.5
C5 N1 Ni1 115.7(2)
C5 N1 C1 118.2(3)
C1 N1 Ni1 126.1(3)
Ni3 O1 Ni2 102.76(10)
Ni1 O1 Ni3 101.63(11)
Ni1 O1 Ni2 92.31(10)
C6 O1 Ni3 109.0(2)
C6 O1 Ni1 115.4(2)
C6 O1 Ni2 131.4(2)
Ni3 O4 Ni4 94.60(10)
Ni3 O4 Ni2 101.11(11)
Ni4 O4 Ni2 95.96(10)
C39 O4 Ni3 116.7(2)
C39 O4 Ni4 109.5(2)
C39 O4 Ni2 131.3(2)
C7 N2 Ni3 112.9(2)
C11 N2 Ni3 128.2(3)
C11 N2 C7 118.9(3)
C49 O14 Ni2 127.5(3)
Ni4 O2 Ni1 102.68(11)
Ni2 O2 Ni4 101.55(11)
Ni2 O2 Ni1 92.28(10)
C17 O2 Ni4 109.2(2)
C17 O2 Ni1 131.7(2)
C17 O2 Ni2 114.9(2)
C49 O13 Ni1 125.1(2)
C44 N8 Ni4 127.1(3)
C44 N8 C40 119.2(3)
C40 N8 Ni4 113.6(2)
C18 N4 Ni4 113.2(3)
C22 N4 Ni4 127.9(3)
C22 N4 C18 118.8(3)
H20A O20 H20B 104.4
N3 C16 C17 115.4(3)
N3 C16 C15 122.1(4)
C15 C16 C17 122.5(4)
H15A O15 H15B 104.6
H21A O21 H21B 104.6
O6 C17 C16 104.7(3)
O6 C17 C18 109.4(3)
O2 C17 O6 114.2(3)
O2 C17 C16 108.0(3)
O2 C17 C18 107.4(3)
C16 C17 C18 113.2(3)
C29 C30 H30 120.6
C31 C30 H30 120.6
C31 C30 C29 118.7(4)
H25A O25 H25B 109.5
C16 C15 H15 120.6
C16 C15 C14 118.7(4)
C14 C15 H15 120.6
C38 N7 Ni3 115.2(2)
C34 N7 Ni3 126.1(3)
C34 N7 C38 118.7(3)
N6 C29 C30 122.2(4)
N6 C29 C28 114.9(3)
C30 C29 C28 122.9(3)
N7 C38 C39 115.1(3)
N7 C38 C37 121.5(3)
C37 C38 C39 123.2(3)
O7 C28 C29 105.1(3)
O7 C28 C27 110.4(3)
O3 C28 O7 112.6(3)
O3 C28 C29 109.1(3)
O3 C28 C27 108.0(3)
C27 C28 C29 111.7(3)
C34 C35 H35 120.9
C36 C35 H35 120.9
C36 C35 C34 118.2(4)
N7 C34 C35 123.1(4)
N7 C34 H34 118.4
C35 C34 H34 118.4
N6 C33 H33 118.6
N6 C33 C32 122.7(4)
C32 C33 H33 118.6
N2 C7 C8 121.5(4)
N2 C7 C6 115.5(3)
C8 C7 C6 122.8(3)
C8 C9 H9 120.5
C10 C9 H9 120.5
C10 C9 C8 119.1(4)
C25 C24 H24 120.7
C23 C24 H24 120.7
C23 C24 C25 118.7(4)
N5 C27 C28 115.3(3)
N5 C27 C26 122.2(3)
C26 C27 C28 122.5(3)
C7 C8 H8A 120.4
C9 C8 C7 119.2(4)
C9 C8 H8A 120.4
O9 C45 C46 115.4(4)
O10 C45 O9 125.0(4)
O10 C45 C46 119.6(4)
C35 C36 H36 120.4
C35 C36 C37 119.1(4)
C37 C36 H36 120.4
N1 C5 C6 114.6(3)
N1 C5 C4 122.7(4)
C4 C5 C6 122.7(3)
O14 C49 O13 127.6(4)
O14 C49 C50 116.3(3)
O13 C49 C50 116.1(3)
N3 C12 H12 118.9
N3 C12 C13 122.3(4)
C13 C12 H12 118.9
C2 C3 H3 120.5
C2 C3 C4 119.1(4)
C4 C3 H3 120.5
C9 C10 H10 120.5
C9 C10 C11 119.0(4)
C11 C10 H10 120.5
C40 C41 H41 120.4
C42 C41 H41 120.4
C42 C41 C40 119.1(4)
C12 C13 H13 120.6
C14 C13 C12 118.9(4)
C14 C13 H13 120.6
N8 C44 H44 118.9
N8 C44 C43 122.2(4)
C43 C44 H44 118.9
O8 C39 C38 104.7(3)
O8 C39 C40 109.4(3)
O4 C39 O8 112.2(3)
O4 C39 C38 109.2(3)
O4 C39 C40 108.1(3)
C40 C39 C38 113.3(3)
N8 C40 C41 121.5(4)
N8 C40 C39 115.1(3)
C41 C40 C39 123.4(3)
N4 C18 C17 115.5(3)
N4 C18 C19 122.0(4)
C19 C18 C17 122.4(4)
C24 C25 H25 120.1
C26 C25 C24 119.9(4)
C26 C25 H25 120.1
C27 C26 H26 120.8
C25 C26 C27 118.4(4)
C25 C26 H26 120.8
C3 C2 H2 120.3
C3 C2 C1 119.4(4)
C1 C2 H2 120.3
C15 C14 H14 120.5
C13 C14 C15 119.0(4)
C13 C14 H14 120.5
C30 C31 H31 120.4
C32 C31 C30 119.1(4)
C32 C31 H31 120.4
C44 C43 H43 120.6
C42 C43 C44 118.7(4)
C42 C43 H43 120.6
N5 C23 C24 122.4(4)
N5 C23 H23 118.8
C24 C23 H23 118.8
N1 C1 C2 122.0(4)
N1 C1 H1 119.0
C2 C1 H1 119.0
C38 C37 C36 119.3(4)
C38 C37 H37 120.4
C36 C37 H37 120.4
C22 C21 H21 120.6
C22 C21 C20 118.7(4)
C20 C21 H21 120.6
N2 C11 C10 122.2(4)
N2 C11 H11 118.9
C10 C11 H11 118.9
O11 C47 C48 116.9(4)
O12 C47 O11 124.2(4)
O12 C47 C48 118.8(4)
O5 C6 C7 108.1(3)
O5 C6 C5 105.1(3)
O1 C6 O5 113.0(3)
O1 C6 C7 107.4(3)
O1 C6 C5 108.9(3)
C5 C6 C7 114.3(3)
N4 C22 C21 122.7(4)
N4 C22 H22 118.6
C21 C22 H22 118.6
H17A O17 H17B 104.5
C49 C50 H50A 109.5
C49 C50 H50B 109.5
C49 C50 H50C 109.5
H50A C50 H50B 109.5
H50A C50 H50C 109.5
H50B C50 H50C 109.5
C5 C4 C3 118.6(4)
C5 C4 H4 120.7
C3 C4 H4 120.7
C41 C42 H42 120.4
C43 C42 C41 119.2(4)
C43 C42 H42 120.4
C45 C46 H46A 109.5
C45 C46 H46B 109.5
C45 C46 H46C 109.5
H46A C46 H46B 109.5
H46A C46 H46C 109.5
H46B C46 H46C 109.5
C47 C48 H48A 109.5
C47 C48 H48B 109.5
C47 C48 H48C 109.5
H48A C48 H48B 109.5
H48A C48 H48C 109.5
H48B C48 H48C 109.5
C18 C19 H19 120.7
C18 C19 C20 118.5(4)
C20 C19 H19 120.7
C33 C32 H32 120.6
C31 C32 C33 118.8(4)
C31 C32 H32 120.6
C21 C20 C19 119.2(4)
C21 C20 H20 120.4
C19 C20 H20 120.4
H23A O23 H23B 104.6

loop_
_geom_bond_atom_site_label_1
_geom_bond_atom_site_label_2
_geom_bond_distance
Ni3 N5 2.092(3)
Ni3 O3 2.109(2)
Ni3 O1 2.083(2)
Ni3 O4 2.036(3)
Ni3 N2 2.035(3)
Ni3 N7 2.078(3)
Ni4 O3 2.029(3)
Ni4 N6 2.077(3)
Ni4 O4 2.110(3)
Ni4 O2 2.078(3)
Ni4 N8 2.087(3)
Ni4 N4 2.036(3)
Ni1 O3 2.171(2)
Ni1 O9 2.028(3)
Ni1 N1 2.082(3)
Ni1 O1 2.048(2)
Ni1 O2 2.099(3)
Ni1 O13 2.016(3)
Ni2 N3 2.069(3)
Ni2 O11 2.032(3)
Ni2 O1 2.088(3)
Ni2 O4 2.182(3)
Ni2 O14 2.012(3)
Ni2 O2 2.039(3)
P1 F6A 1.5683(18)
P1 F1A 1.5663(18)
P1 F4B 1.5672(19)
P1 F2A 1.5698(18)
P1 F3A 1.5676(19)
P1 F5B 1.5648(18)
P1 F6B 1.5685(19)
P1 F4A 1.5686(19)
P1 F3B 1.5701(18)
P1 F5A 1.5707(19)
P1 F2B 1.5665(19)
P1 F1B 1.5670(18)
O7 H7 0.8400
O7 C28 1.420(4)
O6 H6 0.8400
O6 C17 1.400(4)
O5 H5 0.8400
O5 C6 1.413(4)
N3 C16 1.337(5)
N3 C12 1.344(5)
N5 C27 1.347(5)
N5 C23 1.349(5)
O3 C28 1.375(4)
O9 C45 1.287(5)
O11 C47 1.268(5)
N6 C29 1.337(5)
N6 C33 1.342(5)
O8 H8 0.8400
O8 C39 1.425(4)
N1 C5 1.345(5)
N1 C1 1.350(5)
O12 C47 1.254(5)
O1 C6 1.391(4)
O4 C39 1.383(4)
N2 C7 1.353(5)
N2 C11 1.345(5)
O10 C45 1.239(5)
O14 C49 1.257(5)
O2 C17 1.397(4)
O13 C49 1.274(5)
N8 C44 1.341(5)
N8 C40 1.347(5)
N4 C18 1.345(5)
N4 C22 1.344(5)
O20 H20A 0.8699
O20 H20B 0.8703
C16 C17 1.543(5)
C16 C15 1.390(5)
O15 H15A 0.8690
O15 H15B 0.8695
O21 H21A 0.8709
O21 H21B 0.8697
C17 C18 1.550(5)
C30 H30 0.9500
C30 C29 1.389(5)
C30 C31 1.387(6)
O25 H25A 0.8673
O25 H25B 0.8707
C15 H15 0.9500
C15 C14 1.395(6)
N7 C38 1.348(5)
N7 C34 1.341(5)
C29 C28 1.549(5)
C38 C39 1.542(5)
C38 C37 1.390(5)
C28 C27 1.532(5)
C35 H35 0.9500
C35 C34 1.389(6)
C35 C36 1.385(6)
C34 H34 0.9500
C33 H33 0.9500
C33 C32 1.379(6)
C7 C8 1.388(5)
C7 C6 1.543(5)
C9 H9 0.9500
C9 C8 1.388(6)
C9 C10 1.383(7)
C24 H24 0.9500
C24 C25 1.386(6)
C24 C23 1.383(6)
C27 C26 1.398(5)
C8 H8A 0.9500
C45 C46 1.507(6)
C36 H36 0.9500
C36 C37 1.393(6)
C5 C6 1.540(5)
C5 C4 1.382(5)
C49 C50 1.523(5)
C12 H12 0.9500
C12 C13 1.388(6)
C3 H3 0.9500
C3 C2 1.375(7)
C3 C4 1.391(6)
C10 H10 0.9500
C10 C11 1.386(6)
C41 H41 0.9500
C41 C40 1.390(5)
C41 C42 1.386(6)
C13 H13 0.9500
C13 C14 1.380(7)
C44 H44 0.9500
C44 C43 1.388(6)
C39 C40 1.534(5)
C18 C19 1.390(5)
C25 H25 0.9500
C25 C26 1.378(6)
C26 H26 0.9500
C2 H2 0.9500
C2 C1 1.385(6)
C14 H14 0.9500
C31 H31 0.9500
C31 C32 1.377(7)
C43 H43 0.9500
C43 C42 1.383(7)
C23 H23 0.9500
C1 H1 0.9500
C37 H37 0.9500
C21 H21 0.9500
C21 C22 1.373(6)
C21 C20 1.390(7)
C11 H11 0.9500
C47 C48 1.511(6)
C22 H22 0.9500
O17 H17A 0.8704
O17 H17B 0.8694
C50 H50A 0.9800
C50 H50B 0.9800
C50 H50C 0.9800
C4 H4 0.9500
C42 H42 0.9500
C46 H46A 0.9800
C46 H46B 0.9800
C46 H46C 0.9800
C48 H48A 0.9800
C48 H48B 0.9800
C48 H48C 0.9800
C19 H19 0.9500
C19 C20 1.391(6)
C32 H32 0.9500
C20 H20 0.9500
O23 H23A 0.8692
O23 H23B 0.8689

loop_
_geom_torsion_atom_site_label_1
_geom_torsion_atom_site_label_2
_geom_torsion_atom_site_label_3
_geom_torsion_atom_site_label_4
_geom_torsion
Ni3 N5 C27 C28 -1.1(4)
Ni3 N5 C27 C26 178.5(3)
Ni3 N5 C23 C24 -177.1(3)
Ni3 O3 C28 O7 -164.5(2)
Ni3 O3 C28 C29 79.2(3)
Ni3 O3 C28 C27 -42.3(3)
Ni3 O1 C6 O5 -160.7(2)
Ni3 O1 C6 C7 -41.6(3)
Ni3 O1 C6 C5 82.8(3)
Ni3 O4 C39 O8 90.3(3)
Ni3 O4 C39 C38 -25.3(3)
Ni3 O4 C39 C40 -149.1(2)
Ni3 N2 C7 C8 -178.6(3)
Ni3 N2 C7 C6 6.2(4)
Ni3 N2 C11 C10 -178.8(3)
Ni3 N7 C38 C39 -4.9(4)
Ni3 N7 C38 C37 178.6(3)
Ni3 N7 C34 C35 -178.3(3)
Ni4 O3 C28 O7 88.9(3)
Ni4 O3 C28 C29 -27.3(3)
Ni4 O3 C28 C27 -148.9(2)
Ni4 N6 C29 C30 179.4(3)
Ni4 N6 C29 C28 -3.2(4)
Ni4 N6 C33 C32 -179.7(3)
Ni4 O4 C39 O8 -163.8(2)
Ni4 O4 C39 C38 80.6(3)
Ni4 O4 C39 C40 -43.2(3)
Ni4 O2 C17 O6 -162.2(2)
Ni4 O2 C17 C16 81.8(3)
Ni4 O2 C17 C18 -40.7(3)
Ni4 N8 C44 C43 -175.1(3)
Ni4 N8 C40 C41 175.3(3)
Ni4 N8 C40 C39 -3.4(4)
Ni4 N4 C18 C17 6.6(4)
Ni4 N4 C18 C19 -176.5(3)
Ni4 N4 C22 C21 176.1(3)
Ni1 O3 C28 O7 -46.1(4)
Ni1 O3 C28 C29 -162.4(2)
Ni1 O3 C28 C27 76.0(3)
Ni1 O9 C45 O10 3.3(6)
Ni1 O9 C45 C46 -175.4(3)
Ni1 N1 C5 C6 0.4(4)
Ni1 N1 C5 C4 -178.1(3)
Ni1 N1 C1 C2 179.0(3)
Ni1 O1 C6 O5 85.7(3)
Ni1 O1 C6 C7 -155.1(2)
Ni1 O1 C6 C5 -30.7(3)
Ni1 O2 C17 O6 -33.7(4)
Ni1 O2 C17 C16 -149.7(2)
Ni1 O2 C17 C18 87.8(3)
Ni1 O13 C49 O14 -6.0(6)
Ni1 O13 C49 C50 174.4(3)
Ni2 N3 C16 C17 -2.9(4)
Ni2 N3 C16 C15 179.2(3)
Ni2 N3 C12 C13 179.5(3)
Ni2 O11 C47 O12 3.4(7)
Ni2 O11 C47 C48 -175.7(3)
Ni2 O1 C6 O5 -32.8(4)
Ni2 O1 C6 C7 86.4(3)
Ni2 O1 C6 C5 -149.2(2)
Ni2 O4 C39 O8 -46.6(4)
Ni2 O4 C39 C38 -162.2(2)
Ni2 O4 C39 C40 74.1(4)
Ni2 O14 C49 O13 2.7(6)
Ni2 O14 C49 C50 -177.7(3)
Ni2 O2 C17 O6 84.5(3)
Ni2 O2 C17 C16 -31.5(3)
Ni2 O2 C17 C18 -154.0(2)
O7 C28 C27 N5 152.7(3)
O7 C28 C27 C26 -26.9(5)
O6 C17 C18 N4 147.7(3)
O6 C17 C18 C19 -29.1(5)
N3 C16 C17 O6 -100.0(4)
N3 C16 C17 O2 22.1(4)
N3 C16 C17 C18 140.9(3)
N3 C16 C15 C14 1.1(6)
N3 C12 C13 C14 1.4(7)
N5 C27 C26 C25 -0.3(6)
O3 C28 C27 N5 29.1(4)
O3 C28 C27 C26 -150.4(3)
N6 C29 C28 O7 -101.6(3)
N6 C29 C28 O3 19.4(4)
N6 C29 C28 C27 138.7(3)
N6 C33 C32 C31 -0.2(7)
O8 C39 C40 N8 153.9(3)
O8 C39 C40 C41 -24.8(5)
N1 C5 C6 O5 -102.1(4)
N1 C5 C6 O1 19.3(4)
N1 C5 C6 C7 139.5(3)
N1 C5 C4 C3 -0.2(6)
O4 C39 C40 N8 31.6(4)
O4 C39 C40 C41 -147.1(4)
N2 C7 C8 C9 -2.6(6)
N2 C7 C6 O5 146.5(3)
N2 C7 C6 O1 24.2(4)
N2 C7 C6 C5 -96.8(4)
O2 C17 C18 N4 23.3(4)
O2 C17 C18 C19 -153.6(3)
N8 C44 C43 C42 0.4(7)
N4 C18 C19 C20 0.3(6)
C16 N3 C12 C13 0.4(6)
C16 C17 C18 N4 -95.9(4)
C16 C17 C18 C19 87.3(4)
C16 C15 C14 C13 0.7(7)
C17 C16 C15 C14 -176.7(4)
C17 C18 C19 C20 177.0(4)
C30 C29 C28 O7 75.9(4)
C30 C29 C28 O3 -163.1(3)
C30 C29 C28 C27 -43.8(5)
C30 C31 C32 C33 -0.1(7)
C15 C16 C17 O6 77.9(4)
C15 C16 C17 O2 -160.0(4)
C15 C16 C17 C18 -41.2(5)
N7 C38 C39 O8 -101.0(3)
N7 C38 C39 O4 19.2(4)
N7 C38 C39 C40 139.8(3)
N7 C38 C37 C36 0.0(6)
C29 N6 C33 C32 0.8(6)
C29 C30 C31 C32 -0.1(6)
C29 C28 C27 N5 -90.8(4)
C29 C28 C27 C26 89.6(4)
C38 N7 C34 C35 1.5(6)
C38 C39 C40 N8 -89.7(4)
C38 C39 C40 C41 91.6(4)
C28 C27 C26 C25 179.2(3)
C35 C36 C37 C38 1.0(6)
C34 N7 C38 C39 175.3(3)
C34 N7 C38 C37 -1.2(5)
C34 C35 C36 C37 -0.7(6)
C33 N6 C29 C30 -1.0(6)
C33 N6 C29 C28 176.5(3)
C7 N2 C11 C10 -0.7(6)
C9 C10 C11 N2 -1.8(7)
C24 C25 C26 C27 -0.5(6)
C27 N5 C23 C24 1.0(6)
C8 C7 C6 O5 -28.6(5)
C8 C7 C6 O1 -150.9(4)
C8 C7 C6 C5 88.1(4)
C8 C9 C10 C11 2.1(7)
C36 C35 C34 N7 -0.6(6)
C5 N1 C1 C2 1.3(6)
C12 N3 C16 C17 176.2(3)
C12 N3 C16 C15 -1.7(6)
C12 C13 C14 C15 -1.9(7)
C3 C2 C1 N1 -2.0(7)
C10 C9 C8 C7 0.1(7)
C44 N8 C40 C41 -0.7(6)
C44 N8 C40 C39 -179.5(3)
C44 C43 C42 C41 -0.6(7)
C39 C38 C37 C36 -176.3(4)
C40 N8 C44 C43 0.3(6)
C40 C41 C42 C43 0.3(6)
C18 N4 C22 C21 0.0(6)
C18 C19 C20 C21 -0.9(6)
C25 C24 C23 N5 -1.7(6)
C2 C3 C4 C5 -0.5(7)
C31 C30 C29 N6 0.7(6)
C31 C30 C29 C28 -176.6(4)
C23 N5 C27 C28 -179.5(3)
C23 N5 C27 C26 0.1(5)
C23 C24 C25 C26 1.4(6)
C1 N1 C5 C6 178.4(3)
C1 N1 C5 C4 -0.2(6)
C37 C38 C39 O8 75.4(4)
C37 C38 C39 O4 -164.3(3)
C37 C38 C39 C40 -43.7(5)
C11 N2 C7 C8 2.9(6)
C11 N2 C7 C6 -172.2(3)
C6 C7 C8 C9 172.2(4)
C6 C5 C4 C3 -178.6(4)
C22 N4 C18 C17 -176.8(3)
C22 N4 C18 C19 0.1(6)
C22 C21 C20 C19 0.9(7)
C4 C5 C6 O5 76.4(4)
C4 C5 C6 O1 -162.2(4)
C4 C5 C6 C7 -42.0(5)
C4 C3 C2 C1 1.6(7)
C42 C41 C40 N8 0.5(6)
C42 C41 C40 C39 179.1(4)
C20 C21 C22 N4 -0.5(7)

loop_
_exptl_oxdiff_crystal_face_indexfrac_h
_exptl_oxdiff_crystal_face_indexfrac_k
_exptl_oxdiff_crystal_face_indexfrac_l
_exptl_oxdiff_crystal_face_x
_exptl_oxdiff_crystal_face_y
_exptl_oxdiff_crystal_face_z
-0.0204 -9.9945 28.5290 -0.9947 -0.0817 0.0743
-0.0223 -6.0680 29.5271 -1.0028 0.0347 0.0897
-1.0112 32.3700 11.9238 -0.1823 0.9902 0.0820
-12.9136 -11.9455 20.5888 -0.6733 -0.1247 -0.7265
16.8726 5.9717 -5.8184 0.1306 0.0397 0.9983
-16.8708 -1.0338 1.8954 0.0284 0.0709 -0.9978
14.8955 -17.6202 -6.8911 0.0301 -0.6154 0.8056
9.9119 25.5539 5.0524 -0.0628 0.6966 0.6845
1.0141 -28.4095 -16.8351 0.3675 -0.9137 -0.0881
-1.0141 28.4095 16.8351 -0.3675 0.9137 0.0881
-16.8776 5.8135 7.8279 -0.1229 0.3028 -0.9555
-1.0185 18.5282 25.6661 -0.7177 0.6991 0.0907
1.0186 -7.6922 -29.5693 0.9128 -0.4238 -0.0723
0.0263 -7.6945 -29.5734 0.9186 -0.4188 -0.1313
-12.9205 3.7661 23.5964 -0.6738 0.3342 -0.6683
-12.8898 -19.6570 -6.0300 0.1486 -0.5236 -0.8471
1.0185 -18.5282 -25.6661 0.7177 -0.6991 -0.0907
0.9936 -32.4945 9.7440 -0.5266 -0.8440 -0.0032
-0.9858 27.6246 -17.6397 0.7543 0.6537 -0.0404
0.0065 27.6269 -17.6355 0.7485 0.6487 0.0186
0.0144 19.8022 -24.5563 0.9259 0.3827 -0.0303
10.9023 -4.0085 17.7610 -0.6681 -0.0452 0.7010
